data_4122945
loop_
_publ_author_name
'Yamamoto, Eiji'
'Takenouchi, Yuta'
'Ozaki, Taichi'
'Miya, Takanori'
'Ito, Hajime'

_publ_section_title
;
 Copper(I)-Catalyzed Enantioselective Synthesis of \a-Chiral Linear or
 Carbocyclic (E)-(\g-Alkoxyallyl)boronates.
;
_journal_name_full 'Journal of the American Chemical Society'
_journal_page_first 141114100046006
_journal_paper_doi 10.1021/ja506284w
_journal_year 2014
_chemical_formula_moiety 'C12 H14 O2'
_chemical_formula_sum 'C12 H14 O2'
_chemical_formula_weight 190.24
_space_group_IT_number 14
_symmetry_cell_setting monoclinic
_symmetry_Int_Tables_number 14
_symmetry_space_group_name_Hall '-P 2ybc'
_symmetry_space_group_name_H-M 'P 1 21/c 1'
_atom_sites_solution_hydrogens geom
_atom_sites_solution_primary direct
_atom_sites_solution_secondary difmap
_cell_angle_alpha 90.0000
_cell_angle_beta 110.6589(17)
_cell_angle_gamma 90.0000
_cell_formula_units_Z 4
_cell_length_a 11.5695(9)
_cell_length_b 6.0722(4)
_cell_length_c 15.1263(9)
_cell_measurement_reflns_used 6299
_cell_measurement_temperature 123
_cell_measurement_theta_max 27.45
_cell_measurement_theta_min 3.65
_cell_volume 994.33(12)
_computing_cell_refinement 'RAPID AUTO'
_computing_data_collection 'RAPID AUTO (Rigaku, ????)'
_computing_data_reduction 'RAPID AUTO'
_computing_molecular_graphics 'CrystalStructure 4.0'
_computing_publication_material 'CrystalStructure 4.0 (Rigaku, 2010)'
_computing_structure_refinement 'SHELXL97 (Sheldrick, 2008)'
_computing_structure_solution 'SIR2004 (Burla, et al., 2005)'
_diffrn_ambient_temperature 123
_diffrn_detector_area_resol_mean 10.000
_diffrn_measured_fraction_theta_full 0.994
_diffrn_measured_fraction_theta_max 0.994
_diffrn_measurement_device_type 'Rigaku R-AXIS RAPID'
_diffrn_measurement_method \w
_diffrn_radiation_type 'Mo K\a'
_diffrn_radiation_wavelength 0.71075
_diffrn_reflns_av_R_equivalents 0.0384
_diffrn_reflns_limit_h_max 14
_diffrn_reflns_limit_h_min -14
_diffrn_reflns_limit_k_max 7
_diffrn_reflns_limit_k_min -6
_diffrn_reflns_limit_l_max 19
_diffrn_reflns_limit_l_min -19
_diffrn_reflns_number 9131
_diffrn_reflns_theta_full 27.49
_diffrn_reflns_theta_max 27.49
_diffrn_standards_number 0
_exptl_absorpt_coefficient_mu 0.085
_exptl_absorpt_correction_T_max 0.992
_exptl_absorpt_correction_T_min 0.699
_exptl_absorpt_correction_type multi-scan
_exptl_absorpt_process_details 'ABSCOR (Rigaku, 1995)'
_exptl_crystal_colour colorless
_exptl_crystal_density_diffrn 1.271
_exptl_crystal_density_method 'not measured'
_exptl_crystal_description platelet
_exptl_crystal_F_000 408.00
_exptl_crystal_size_max 0.680
_exptl_crystal_size_mid 0.278
_exptl_crystal_size_min 0.095
_refine_diff_density_max 0.310
_refine_diff_density_min -0.190
_refine_ls_extinction_method none
_refine_ls_goodness_of_fit_ref 1.075
_refine_ls_hydrogen_treatment constr
_refine_ls_number_parameters 127
_refine_ls_number_reflns 2258
_refine_ls_number_restraints 0
_refine_ls_R_factor_gt 0.0418
_refine_ls_shift/su_max 0.000
_refine_ls_structure_factor_coef Fsqd
_refine_ls_weighting_details 'w = 1/[\s^2^(Fo^2^)+(0.0524P)^2^+0.1915P] where P=(Fo^2^+2Fc^2^)/3'
_refine_ls_weighting_scheme calc
_refine_ls_wR_factor_ref 0.1134
_reflns_number_gt 1621
_reflns_number_total 2258
_reflns_threshold_expression F^2^>2.0\s(F^2^)
_cod_data_source_file ja506284w_si_004.cif
_cod_data_source_block EIYA348
_cod_original_cell_volume 994.31(11)
_cod_database_code 4122945

loop_
_symmetry_equiv_pos_site_id
_symmetry_equiv_pos_as_xyz
1 +X,+Y,+Z
2 -X,1/2+Y,1/2-Z
3 -X,-Y,-Z
4 +X,1/2-Y,1/2+Z

loop_
_atom_site_label
_atom_site_type_symbol
_atom_site_fract_x
_atom_site_fract_y
_atom_site_fract_z
_atom_site_U_iso_or_equiv
_atom_site_adp_type
_atom_site_occupancy
_atom_site_symmetry_multiplicity
_atom_site_calc_flag
_atom_site_refinement_flags
O1 O 0.94613(9) 0.86461(16) 0.14594(6) 0.0261(3) Uani 1.0 4 d .
O2 O 0.92671(9) 0.75008(17) -0.18482(7) 0.0281(3) Uani 1.0 4 d .
C2 C 0.85794(13) 0.8510(3) -0.02701(9) 0.0235(4) Uani 1.0 4 d .
C3 C 0.84473(13) 0.6517(3) -0.06508(9) 0.0219(3) Uani 1.0 4 d .
C4 C 0.73753(13) 0.5365(3) -0.23200(9) 0.0231(4) Uani 1.0 4 d .
C5 C 0.80653(14) 0.4843(3) -0.00733(10) 0.0276(4) Uani 1.0 4 d .
C6 C 0.86152(13) 0.5815(3) -0.15516(9) 0.0232(4) Uani 1.0 4 d .
C7 C 0.77389(14) 0.6260(3) 0.06456(10) 0.0293(4) Uani 1.0 4 d .
C8 C 0.53544(15) 0.6624(3) -0.32953(11) 0.0375(4) Uani 1.0 4 d .
C9 C 0.64727(14) 0.6992(3) -0.25787(10) 0.0296(4) Uani 1.0 4 d .
C10 C 0.71324(15) 0.3356(3) -0.27867(10) 0.0305(4) Uani 1.0 4 d .
C11 C 0.60098(17) 0.2993(3) -0.35099(12) 0.0400(5) Uani 1.0 4 d .
C12 C 0.51251(16) 0.4631(4) -0.37637(11) 0.0405(5) Uani 1.0 4 d .
C14 C 0.83296(13) 0.8515(3) 0.06453(9) 0.0239(4) Uani 1.0 4 d .
H1 H 0.9836 0.9815 0.1433 0.0313 Uiso 1.0 4 calc R
H2 H 0.8804 0.9779 -0.0540 0.0281 Uiso 1.0 4 calc R
H2A H 0.9365 0.7108 -0.2350 0.0337 Uiso 1.0 4 calc R
H5A H 0.8751 0.3818 0.0247 0.0331 Uiso 1.0 4 calc R
H5B H 0.7342 0.3985 -0.0472 0.0331 Uiso 1.0 4 calc R
H6 H 0.9118 0.4434 -0.1429 0.0278 Uiso 1.0 4 calc R
H7A H 0.6832 0.6403 0.0460 0.0351 Uiso 1.0 4 calc R
H7B H 0.8070 0.5586 0.1282 0.0351 Uiso 1.0 4 calc R
H8 H 0.4742 0.7744 -0.3466 0.0450 Uiso 1.0 4 calc R
H9 H 0.6626 0.8369 -0.2260 0.0355 Uiso 1.0 4 calc R
H10 H 0.7737 0.2223 -0.2611 0.0365 Uiso 1.0 4 calc R
H11 H 0.5851 0.1618 -0.3830 0.0480 Uiso 1.0 4 calc R
H12 H 0.4359 0.4386 -0.4261 0.0486 Uiso 1.0 4 calc R
H14 H 0.7750 0.9730 0.0653 0.0287 Uiso 1.0 4 calc R

loop_
_atom_site_aniso_label
_atom_site_aniso_U_11
_atom_site_aniso_U_22
_atom_site_aniso_U_33
_atom_site_aniso_U_12
_atom_site_aniso_U_13
_atom_site_aniso_U_23
O1 0.0299(6) 0.0290(6) 0.0192(5) -0.0037(5) 0.0084(5) -0.0001(5)
O2 0.0328(6) 0.0349(6) 0.0209(5) -0.0096(5) 0.0150(5) -0.0060(5)
C2 0.0274(8) 0.0247(8) 0.0198(7) 0.0000(6) 0.0102(6) 0.0016(6)
C3 0.0199(7) 0.0264(8) 0.0186(7) 0.0009(6) 0.0058(6) 0.0007(6)
C4 0.0252(8) 0.0280(8) 0.0186(7) -0.0037(6) 0.0111(6) -0.0008(6)
C5 0.0332(9) 0.0257(8) 0.0238(7) -0.0062(6) 0.0098(7) -0.0006(6)
C6 0.0238(8) 0.0260(8) 0.0211(7) -0.0008(6) 0.0095(6) -0.0016(6)
C7 0.0308(9) 0.0365(9) 0.0225(7) -0.0063(7) 0.0120(7) 0.0014(7)
C8 0.0275(9) 0.0507(11) 0.0316(8) 0.0028(8) 0.0070(7) 0.0064(8)
C9 0.0291(9) 0.0313(9) 0.0279(8) -0.0004(7) 0.0096(7) -0.0014(7)
C10 0.0332(9) 0.0313(8) 0.0285(8) -0.0051(7) 0.0129(7) -0.0061(7)
C11 0.0410(10) 0.0466(11) 0.0331(9) -0.0161(8) 0.0140(8) -0.0149(8)
C12 0.0286(9) 0.0642(13) 0.0256(8) -0.0154(8) 0.0055(7) -0.0037(9)
C14 0.0274(8) 0.0277(8) 0.0179(7) 0.0019(6) 0.0097(6) -0.0001(6)

loop_
_atom_type_symbol
_atom_type_description
_atom_type_scat_dispersion_real
_atom_type_scat_dispersion_imag
_atom_type_scat_source
C C 0.0033 0.0016
;
International Tables for Crystallography
(1992, Vol. C, Tables 4.2.6.8 and 6.1.1.4)
;
H H 0.0000 0.0000
;
International Tables for Crystallography
(1992, Vol. C, Table 6.1.1.4)
;
O O 0.0106 0.0060
;
International Tables for Crystallography
(1992, Vol. C, Tables 4.2.6.8 and 6.1.1.4)
;

loop_
_geom_angle_atom_site_label_1
_geom_angle_atom_site_label_2
_geom_angle_atom_site_label_3
_geom_angle
_geom_angle_publ_flag
C3 C2 C14 111.72(14) yes
C2 C3 C5 112.14(14) yes
C2 C3 C6 128.33(15) yes
C5 C3 C6 119.52(13) yes
C6 C4 C9 120.03(13) yes
C6 C4 C10 120.98(13) yes
C9 C4 C10 118.98(12) yes
C3 C5 C7 103.23(12) yes
O2 C6 C3 109.36(12) yes
O2 C6 C4 110.37(11) yes
C3 C6 C4 110.81(13) yes
C5 C7 C14 106.25(14) yes
C9 C8 C12 120.13(16) yes
C4 C9 C8 120.56(15) yes
C4 C10 C11 120.36(15) yes
C10 C11 C12 120.01(17) yes
C8 C12 C11 119.96(14) yes
O1 C14 C2 111.80(13) yes
O1 C14 C7 108.58(11) yes
C2 C14 C7 103.19(12) yes
C14 O1 H1 109.469 no
C6 O2 H2A 109.468 no
C3 C2 H2 124.136 no
C14 C2 H2 124.147 no
C3 C5 H5A 111.121 no
C3 C5 H5B 111.122 no
C7 C5 H5A 111.109 no
C7 C5 H5B 111.111 no
H5A C5 H5B 109.076 no
O2 C6 H6 108.757 no
C3 C6 H6 108.744 no
C4 C6 H6 108.752 no
C5 C7 H7A 110.474 no
C5 C7 H7B 110.485 no
C14 C7 H7A 110.478 no
C14 C7 H7B 110.486 no
H7A C7 H7B 108.667 no
C9 C8 H8 119.933 no
C12 C8 H8 119.938 no
C4 C9 H9 119.720 no
C8 C9 H9 119.724 no
C4 C10 H10 119.821 no
C11 C10 H10 119.823 no
C10 C11 H11 119.995 no
C12 C11 H11 119.991 no
C8 C12 H12 120.020 no
C11 C12 H12 120.023 no
O1 C14 H14 110.998 no
C2 C14 H14 111.004 no
C7 C14 H14 111.002 no

loop_
_geom_bond_atom_site_label_1
_geom_bond_atom_site_label_2
_geom_bond_distance
_geom_bond_publ_flag
O1 C14 1.4489(15) yes
O2 C6 1.434(2) yes
C2 C3 1.325(2) yes
C2 C14 1.511(3) yes
C3 C5 1.505(3) yes
C3 C6 1.504(3) yes
C4 C6 1.5189(17) yes
C4 C9 1.390(2) yes
C4 C10 1.387(2) yes
C5 C7 1.534(3) yes
C7 C14 1.531(3) yes
C8 C9 1.382(2) yes
C8 C12 1.380(3) yes
C10 C11 1.389(2) yes
C11 C12 1.381(3) yes
O1 H1 0.840 no
O2 H2A 0.840 no
C2 H2 0.950 no
C5 H5A 0.990 no
C5 H5B 0.990 no
C6 H6 1.000 no
C7 H7A 0.990 no
C7 H7B 0.990 no
C8 H8 0.950 no
C9 H9 0.950 no
C10 H10 0.950 no
C11 H11 0.950 no
C12 H12 0.950 no
C14 H14 1.000 no

loop_
_geom_contact_atom_site_label_1
_geom_contact_atom_site_label_2
_geom_contact_distance
_geom_contact_publ_flag
_geom_contact_site_symmetry_2
O1 C3 3.2548(16) no .
O1 C5 3.2672(17) no .
O2 C2 2.837(2) no .
O2 C9 3.0410(19) no .
O2 C10 3.4604(19) no .
C2 C4 3.4862(19) no .
C3 C9 3.0175(18) no .
C4 C5 3.221(2) no .
C4 C12 2.7809(19) no .
C8 C10 2.765(3) no .
C9 C11 2.763(3) no .
O1 O2 2.7155(14) no 3_775
O1 O2 2.7377(16) no 4_565
O1 C4 3.569(2) no 4_565
O1 C6 3.4774(19) no 3_765
O1 C6 3.492(2) no 4_565
O2 O1 2.7155(14) no 3_775
O2 O1 2.7377(16) no 4_564
C2 C2 3.585(2) no 3_775
C4 O1 3.569(2) no 4_564
C6 O1 3.4774(19) no 3_765
C6 O1 3.492(2) no 4_564
C9 C12 3.572(3) no 2_654
C12 C9 3.572(3) no 2_644
O1 H2 2.9281 no .
O1 H5A 3.4012 no .
O1 H7A 3.1860 no .
O1 H7B 2.4103 no .
O2 H2 2.6205 no .
O2 H9 2.9428 no .
C2 H1 2.5959 no .
C2 H5A 2.9424 no .
C2 H5B 3.0634 no .
C2 H6 3.2176 no .
C2 H7A 2.9189 no .
C2 H7B 3.1600 no .
C2 H9 3.0621 no .
C3 H1 3.5996 no .
C3 H2A 3.1281 no .
C3 H7A 2.9219 no .
C3 H7B 3.1554 no .
C3 H9 2.8305 no .
C3 H14 3.0774 no .
C4 H2A 2.5484 no .
C4 H5B 2.9315 no .
C4 H8 3.2628 no .
C4 H11 3.2650 no .
C5 H2 3.2614 no .
C5 H6 2.7400 no .
C5 H14 3.2293 no .
C6 H2 2.8191 no .
C6 H5A 2.9323 no .
C6 H5B 2.7876 no .
C6 H9 2.6664 no .
C6 H10 2.6849 no .
C7 H1 3.1510 no .
C7 H2 3.2953 no .
C8 H11 3.2478 no .
C9 H2A 3.2409 no .
C9 H5B 3.4983 no .
C9 H6 3.3238 no .
C9 H10 3.2524 no .
C9 H12 3.2507 no .
C10 H2A 3.3308 no .
C10 H5B 3.4445 no .
C10 H6 2.5681 no .
C10 H9 3.2516 no .
C10 H12 3.2572 no .
C11 H8 3.2476 no .
C12 H9 3.2486 no .
C12 H10 3.2547 no .
C14 H5A 2.9901 no .
C14 H5B 3.2197 no .
H1 H2 2.7965 no .
H1 H7B 3.2389 no .
H1 H14 2.2831 no .
H2 H2A 3.4353 no .
H2 H6 3.5802 no .
H2 H9 3.0376 no .
H2 H14 2.5093 no .
H2A H6 2.2230 no .
H2A H9 3.3089 no .
H2A H10 3.4609 no .
H5A H6 2.7394 no .
H5A H7A 2.8287 no .
H5A H7B 2.2566 no .
H5B H6 2.9133 no .
H5B H7A 2.2537 no .
H5B H7B 2.6679 no .
H5B H10 3.5865 no .
H6 H10 2.3529 no .
H7A H14 2.2525 no .
H7B H14 2.6688 no .
H8 H9 2.3269 no .
H8 H12 2.3293 no .
H10 H11 2.3364 no .
H11 H12 2.3309 no .
O1 H2 2.9747 no 3_775
O1 H2A 3.0023 no 3_775
O1 H2A 1.8997 no 4_565
O1 H5A 3.5829 no 1_565
O1 H6 2.5014 no 3_765
O1 H6 3.5525 no 4_565
O1 H10 3.1360 no 3_765
O2 H1 1.9149 no 3_775
O2 H1 3.2210 no 4_564
O2 H5A 2.8010 no 3_765
O2 H7B 3.4462 no 3_765
O2 H7B 2.9160 no 4_564
O2 H10 3.3533 no 1_565
C2 H1 3.1253 no 3_775
C2 H2 3.0216 no 3_775
C2 H5A 3.3065 no 1_565
C2 H5A 3.3859 no 3_765
C2 H5B 3.5900 no 1_565
C2 H6 3.4734 no 3_765
C2 H12 3.2621 no 2_654
C3 H1 3.4590 no 3_775
C3 H5A 3.0863 no 3_765
C3 H6 3.4511 no 3_765
C4 H7B 3.5160 no 4_564
C4 H8 3.4642 no 2_644
C4 H14 3.2446 no 4_564
C5 H2 3.3329 no 1_545
C5 H6 3.2789 no 3_765
C5 H8 3.4631 no 2_644
C5 H14 3.3563 no 1_545
C6 H1 3.1711 no 3_775
C6 H5A 2.9976 no 3_765
C7 H2A 3.1131 no 4_565
C7 H6 3.4303 no 3_765
C7 H10 3.3811 no 4_555
C7 H11 3.1110 no 4_555
C7 H12 3.2087 no 2_654
C8 H5B 3.3403 no 2_654
C8 H7A 3.1894 no 4_564
C8 H8 3.5870 no 2_644
C8 H9 3.3494 no 2_644
C8 H11 3.2419 no 1_565
C9 H7A 3.2853 no 4_564
C9 H7B 3.2857 no 4_564
C9 H8 3.5624 no 2_644
C9 H10 3.5044 no 1_565
C9 H11 3.3212 no 1_565
C9 H12 3.5592 no 2_654
C10 H7B 3.1578 no 4_554
C10 H8 3.3660 no 2_644
C10 H9 3.2368 no 1_545
C10 H14 2.9359 no 4_564
C11 H7A 3.3919 no 4_554
C11 H7B 3.3220 no 4_554
C11 H8 3.5190 no 1_545
C11 H8 3.3977 no 2_644
C11 H9 3.3189 no 1_545
C11 H14 3.0601 no 4_564
C12 H7A 3.3840 no 2_644
C12 H7A 3.5655 no 4_564
C12 H8 3.5132 no 2_644
C12 H9 3.0501 no 2_644
C12 H12 3.3019 no 3_664
C12 H14 3.5392 no 2_644
C12 H14 3.4697 no 4_564
C14 H2 3.5316 no 3_775
C14 H2A 2.8658 no 4_565
C14 H5A 3.3432 no 1_565
C14 H6 3.2959 no 3_765
C14 H12 3.1217 no 2_654
H1 O2 1.9149 no 3_775
H1 O2 3.2210 no 4_565
H1 C2 3.1253 no 3_775
H1 C3 3.4590 no 3_775
H1 C6 3.1711 no 3_775
H1 H2 2.4218 no 3_775
H1 H2A 2.3155 no 3_775
H1 H2A 2.3995 no 4_565
H1 H5A 3.0189 no 1_565
H1 H6 2.8510 no 3_765
H1 H7B 3.4819 no 2_755
H1 H10 3.0096 no 3_765
H2 O1 2.9747 no 3_775
H2 C2 3.0216 no 3_775
H2 C5 3.3329 no 1_565
H2 C14 3.5316 no 3_775
H2 H1 2.4218 no 3_775
H2 H2 2.6854 no 3_775
H2 H5A 2.7364 no 1_565
H2 H5A 3.4768 no 3_765
H2 H5B 3.0848 no 1_565
H2 H6 3.2051 no 1_565
H2 H10 3.2878 no 1_565
H2 H12 3.5718 no 2_654
H2A O1 3.0023 no 3_775
H2A O1 1.8997 no 4_564
H2A C7 3.1131 no 4_564
H2A C14 2.8658 no 4_564
H2A H1 2.3155 no 3_775
H2A H1 2.3995 no 4_564
H2A H2A 3.4721 no 2_744
H2A H2A 3.4721 no 2_754
H2A H5A 3.2078 no 3_765
H2A H6 3.2835 no 2_754
H2A H7B 3.2727 no 3_765
H2A H7B 2.5100 no 4_564
H2A H10 3.5810 no 1_565
H2A H10 3.3751 no 2_754
H2A H14 3.1434 no 4_564
H5A O1 3.5829 no 1_545
H5A O2 2.8010 no 3_765
H5A C2 3.3065 no 1_545
H5A C2 3.3859 no 3_765
H5A C3 3.0863 no 3_765
H5A C6 2.9976 no 3_765
H5A C14 3.3432 no 1_545
H5A H1 3.0189 no 1_545
H5A H2 2.7364 no 1_545
H5A H2 3.4768 no 3_765
H5A H2A 3.2078 no 3_765
H5A H5A 3.5354 no 3_765
H5A H6 2.7001 no 3_765
H5A H14 2.8955 no 1_545
H5B C2 3.5900 no 1_545
H5B C8 3.3403 no 2_644
H5B H2 3.0848 no 1_545
H5B H8 2.4956 no 2_644
H5B H11 3.5076 no 4_555
H5B H12 3.3574 no 2_644
H5B H14 3.0379 no 1_545
H6 O1 2.5014 no 3_765
H6 O1 3.5525 no 4_564
H6 C2 3.4734 no 3_765
H6 C3 3.4511 no 3_765
H6 C5 3.2789 no 3_765
H6 C7 3.4303 no 3_765
H6 C14 3.2959 no 3_765
H6 H1 2.8510 no 3_765
H6 H2 3.2051 no 1_545
H6 H2A 3.2835 no 2_744
H6 H5A 2.7001 no 3_765
H6 H7B 3.1821 no 3_765
H7A C8 3.1894 no 4_565
H7A C9 3.2853 no 4_565
H7A C11 3.3919 no 4_555
H7A C12 3.3840 no 2_654
H7A C12 3.5655 no 4_565
H7A H8 3.3948 no 4_565
H7A H9 3.5422 no 4_565
H7A H10 3.5078 no 4_555
H7A H11 3.2138 no 2_654
H7A H11 2.5823 no 4_555
H7A H12 2.5895 no 2_654
H7B O2 3.4462 no 3_765
H7B O2 2.9160 no 4_565
H7B C4 3.5160 no 4_565
H7B C9 3.2857 no 4_565
H7B C10 3.1578 no 4_555
H7B C11 3.3220 no 4_555
H7B H1 3.4819 no 2_745
H7B H2A 3.2727 no 3_765
H7B H2A 2.5100 no 4_565
H7B H6 3.1821 no 3_765
H7B H9 3.2645 no 4_565
H7B H10 2.5139 no 4_555
H7B H11 2.8474 no 4_555
H8 C4 3.4642 no 2_654
H8 C5 3.4631 no 2_654
H8 C8 3.5870 no 2_654
H8 C9 3.5624 no 2_654
H8 C10 3.3660 no 2_654
H8 C11 3.5190 no 1_565
H8 C11 3.3977 no 2_654
H8 C12 3.5132 no 2_654
H8 H5B 2.4956 no 2_654
H8 H7A 3.3948 no 4_564
H8 H9 3.4634 no 2_644
H8 H11 2.8249 no 1_565
H9 C8 3.3494 no 2_654
H9 C10 3.2368 no 1_565
H9 C11 3.3189 no 1_565
H9 C12 3.0501 no 2_654
H9 H7A 3.5422 no 4_564
H9 H7B 3.2645 no 4_564
H9 H8 3.4634 no 2_654
H9 H10 2.8090 no 1_565
H9 H11 2.9719 no 1_565
H9 H12 2.9700 no 2_654
H10 O1 3.1360 no 3_765
H10 O2 3.3533 no 1_545
H10 C7 3.3811 no 4_554
H10 C9 3.5044 no 1_545
H10 H1 3.0096 no 3_765
H10 H2 3.2878 no 1_545
H10 H2A 3.5810 no 1_545
H10 H2A 3.3751 no 2_744
H10 H7A 3.5078 no 4_554
H10 H7B 2.5139 no 4_554
H10 H9 2.8090 no 1_545
H10 H14 3.2169 no 4_564
H11 C7 3.1110 no 4_554
H11 C8 3.2419 no 1_545
H11 C9 3.3212 no 1_545
H11 H5B 3.5076 no 4_554
H11 H7A 3.2138 no 2_644
H11 H7A 2.5823 no 4_554
H11 H7B 2.8474 no 4_554
H11 H8 2.8249 no 1_545
H11 H9 2.9719 no 1_545
H11 H14 3.4012 no 4_564
H12 C2 3.2621 no 2_644
H12 C7 3.2087 no 2_644
H12 C9 3.5592 no 2_644
H12 C12 3.3019 no 3_664
H12 C14 3.1217 no 2_644
H12 H2 3.5718 no 2_644
H12 H5B 3.3574 no 2_654
H12 H7A 2.5895 no 2_644
H12 H9 2.9700 no 2_644
H12 H12 3.1782 no 3_664
H12 H14 2.6088 no 2_644
H14 C4 3.2446 no 4_565
H14 C5 3.3563 no 1_565
H14 C10 2.9359 no 4_565
H14 C11 3.0601 no 4_565
H14 C12 3.5392 no 2_654
H14 C12 3.4697 no 4_565
H14 H2A 3.1434 no 4_565
H14 H5A 2.8955 no 1_565
H14 H5B 3.0379 no 1_565
H14 H10 3.2169 no 4_565
H14 H11 3.4012 no 4_565
H14 H12 2.6088 no 2_654

loop_
_geom_hbond_atom_site_label_D
_geom_hbond_atom_site_label_H
_geom_hbond_atom_site_label_A
_geom_hbond_site_symmetry_A
_geom_hbond_distance_DA
_geom_hbond_distance_DH
_geom_hbond_distance_HA
_geom_hbond_angle_DHA
_geom_hbond_publ_flag
O1 H1 O2 3_775 2.7155(14) 0.840 1.915 158.9 no
O2 H2A O1 4_564 2.7377(16) 0.840 1.900 175.1 no

loop_
_geom_torsion_atom_site_label_1
_geom_torsion_atom_site_label_2
_geom_torsion_atom_site_label_3
_geom_torsion_atom_site_label_4
_geom_torsion
_geom_torsion_publ_flag
C3 C2 C14 O1 104.31(13) no
C3 C2 C14 C7 -12.19(14) no
C14 C2 C3 C5 1.02(15) no
C14 C2 C3 C6 -179.78(11) no
C2 C3 C5 C7 10.58(14) no
C2 C3 C6 O2 15.28(19) no
C2 C3 C6 C4 -106.60(16) no
C5 C3 C6 O2 -165.57(11) no
C5 C3 C6 C4 72.54(15) no
C6 C3 C5 C7 -168.70(10) no
C6 C4 C9 C8 178.13(13) no
C9 C4 C6 O2 -64.94(19) no
C9 C4 C6 C3 56.35(18) no
C6 C4 C10 C11 -177.81(14) no
C10 C4 C6 O2 113.73(16) no
C10 C4 C6 C3 -124.97(15) no
C9 C4 C10 C11 0.9(3) no
C10 C4 C9 C8 -0.6(3) no
C3 C5 C7 C14 -17.51(12) no
C5 C7 C14 O1 -100.73(12) no
C5 C7 C14 C2 18.03(12) no
C9 C8 C12 C11 0.6(3) no
C12 C8 C9 C4 -0.2(3) no
C4 C10 C11 C12 -0.4(3) no
C10 C11 C12 C8 -0.3(3) no
